data_2233749
loop_
_publ_author_name
'Howie, R. Alan'
'Wardell, James L.'
'Wardell, Solange M. S. V.'
'Tiekink, Edward R. T.'

_publ_section_title
;
 2-[(<i>E</i>)-Phenyl(2-phenylhydrazin-1-ylidene)methyl]phenol
;
_journal_coeditor_code BT5814
_journal_issue 3
_journal_name_full 'Acta Crystallographica Section E'
_journal_page_first o796
_journal_page_last o797
_journal_paper_doi 10.1107/S1600536812005387
_journal_volume 68
_journal_year 2012
_chemical_formula_iupac 'C19 H16 N2 O'
_chemical_formula_moiety 'C19 H16 N2 O'
_chemical_formula_sum 'C19 H16 N2 O'
_chemical_formula_weight 288.34
_chemical_name_systematic
;
2-[(<i>E</i>)-Phenyl(2-phenylhydrazin-1-ylidene)methyl]phenol
;
_space_group_IT_number 14
_symmetry_cell_setting monoclinic
_symmetry_space_group_name_Hall '-P 2ybc'
_symmetry_space_group_name_H-M 'P 1 21/c 1'
_atom_sites_solution_hydrogens geom
_atom_sites_solution_primary direct
_atom_sites_solution_secondary difmap
_audit_creation_method SHELXL-97
_cell_angle_alpha 90.00
_cell_angle_beta 108.149(2)
_cell_angle_gamma 90.00
_cell_formula_units_Z 4
_cell_length_a 9.6796(3)
_cell_length_b 15.3312(5)
_cell_length_c 10.3593(2)
_cell_measurement_reflns_used 9588
_cell_measurement_temperature 120(2)
_cell_measurement_theta_max 27.48
_cell_measurement_theta_min 2.91
_cell_volume 1460.84(7)
_computing_cell_refinement 'DENZO (Otwinowski & Minor, 1997) and COLLECT (Hooft, 1998)'
_computing_data_collection 'COLLECT (Hooft, 1998)'
_computing_data_reduction 'DENZO (Otwinowski & Minor, 1997) and COLLECT (Hooft, 1998)'
_computing_molecular_graphics 'ORTEP-3 (Farrugia, 1997) and DIAMOND (Brandenburg, 2006)'
_computing_publication_material 'publCIF (Westrip, 2010)'
_computing_structure_refinement 'SHELXL97 (Sheldrick, 2008)'
_computing_structure_solution 'SHELXS97 (Sheldrick, 2008)'
_diffrn_ambient_temperature 120(2)
_diffrn_detector_area_resol_mean 9.091
_diffrn_measured_fraction_theta_full 0.997
_diffrn_measured_fraction_theta_max 0.997
_diffrn_measurement_device_type 'Bruker--Nonius Roper CCD camera on \k-goniostat'
_diffrn_measurement_method '\f and \w scans'
_diffrn_radiation_monochromator graphite
_diffrn_radiation_source 'Bruker--Nonius FR591 rotating anode'
_diffrn_radiation_type MoK\a
_diffrn_radiation_wavelength 0.71073
_diffrn_reflns_av_R_equivalents 0.0440
_diffrn_reflns_av_sigmaI/netI 0.0389
_diffrn_reflns_limit_h_max 12
_diffrn_reflns_limit_h_min -12
_diffrn_reflns_limit_k_max 19
_diffrn_reflns_limit_k_min -19
_diffrn_reflns_limit_l_max 13
_diffrn_reflns_limit_l_min -13
_diffrn_reflns_number 16532
_diffrn_reflns_theta_full 27.50
_diffrn_reflns_theta_max 27.50
_diffrn_reflns_theta_min 3.37
_diffrn_standards_decay_% 0
_diffrn_standards_number 0
_exptl_absorpt_coefficient_mu 0.082
_exptl_absorpt_correction_T_max 0.9854
_exptl_absorpt_correction_T_min 0.8572
_exptl_absorpt_correction_type multi-scan
_exptl_absorpt_process_details '(SADABS; Sheldrick, 2007)'
_exptl_crystal_colour yellow
_exptl_crystal_density_diffrn 1.311
_exptl_crystal_density_method 'not measured'
_exptl_crystal_description slab
_exptl_crystal_F_000 608
_exptl_crystal_size_max 0.49
_exptl_crystal_size_mid 0.38
_exptl_crystal_size_min 0.18
_refine_diff_density_max 0.311
_refine_diff_density_min -0.395
_refine_ls_extinction_method none
_refine_ls_goodness_of_fit_ref 1.058
_refine_ls_hydrogen_treatment mixed
_refine_ls_matrix_type full
_refine_ls_number_parameters 205
_refine_ls_number_reflns 3337
_refine_ls_number_restraints 2
_refine_ls_restrained_S_all 1.058
_refine_ls_R_factor_all 0.0668
_refine_ls_R_factor_gt 0.0505
_refine_ls_shift/su_max 0.000
_refine_ls_shift/su_mean 0.000
_refine_ls_structure_factor_coef Fsqd
_refine_ls_weighting_details 'calc w=1/[\s^2^(Fo^2^)+(0.0846P)^2^+0.1552P] where P=(Fo^2^+2Fc^2^)/3'
_refine_ls_weighting_scheme calc
_refine_ls_wR_factor_gt 0.1299
_refine_ls_wR_factor_ref 0.1414
_reflns_number_gt 2624
_reflns_number_total 3337
_reflns_threshold_expression I>2\s(I)
_cod_data_source_file bt5814.cif
_cod_data_source_block I
_cod_original_sg_symbol_H-M 'P 21/c'
_cod_database_code 2233749
_cod_database_fobs_code 2233749

loop_
_symmetry_equiv_pos_as_xyz
'x, y, z'
'-x, y+1/2, -z+1/2'
'-x, -y, -z'
'x, -y-1/2, z-1/2'

loop_
_atom_site_type_symbol
_atom_site_label
_atom_site_fract_x
_atom_site_fract_y
_atom_site_fract_z
_atom_site_U_iso_or_equiv
_atom_site_adp_type
_atom_site_calc_flag
_atom_site_refinement_flags
_atom_site_occupancy
_atom_site_symmetry_multiplicity
O O1 0.55543(11) 0.62061(7) 0.67432(9) 0.0305(3) Uani d D 1 1
H H1O 0.5167(19) 0.6457(11) 0.5981(12) 0.046 Uiso d D 1 1
N N1 0.49781(12) 0.67646(7) 0.42953(11) 0.0245(3) Uani d . 1 1
N N2 0.42408(13) 0.73657(8) 0.33672(11) 0.0279(3) Uani d D 1 1
H H2N 0.4722(16) 0.7602(10) 0.2854(14) 0.033 Uiso d D 1 1
C C1 0.68370(14) 0.57283(9) 0.51935(12) 0.0219(3) Uani d . 1 1
C C2 0.65661(15) 0.56890(9) 0.64615(13) 0.0245(3) Uani d . 1 1
C C3 0.73482(15) 0.51112(9) 0.74555(13) 0.0275(3) Uani d . 1 1
H H3 0.7182 0.5098 0.8312 0.033 Uiso calc R 1 1
C C4 0.83577(16) 0.45602(9) 0.72145(14) 0.0294(3) Uani d . 1 1
H H4 0.8872 0.4163 0.7900 0.035 Uiso calc R 1 1
C C5 0.86344(16) 0.45784(9) 0.59745(14) 0.0268(3) Uani d . 1 1
H H5 0.9333 0.4196 0.5808 0.032 Uiso calc R 1 1
C C6 0.78782(15) 0.51608(9) 0.49900(13) 0.0245(3) Uani d . 1 1
H H6 0.8073 0.5176 0.4146 0.029 Uiso calc R 1 1
C C7 0.60591(14) 0.63406(8) 0.41159(12) 0.0225(3) Uani d . 1 1
C C8 0.65557(15) 0.64475(9) 0.28938(13) 0.0233(3) Uani d . 1 1
C C9 0.57166(16) 0.61134(10) 0.16460(13) 0.0295(3) Uani d . 1 1
H H9 0.4805 0.5848 0.1559 0.035 Uiso calc R 1 1
C C10 0.62186(17) 0.61703(10) 0.05272(14) 0.0332(4) Uani d . 1 1
H H10 0.5659 0.5929 -0.0319 0.040 Uiso calc R 1 1
C C11 0.75214(18) 0.65735(10) 0.06393(14) 0.0342(4) Uani d . 1 1
H H11 0.7858 0.6608 -0.0128 0.041 Uiso calc R 1 1
C C12 0.83445(17) 0.69288(10) 0.18688(15) 0.0331(4) Uani d . 1 1
H H12 0.9230 0.7221 0.1939 0.040 Uiso calc R 1 1
C C13 0.78680(16) 0.68548(9) 0.29963(14) 0.0286(3) Uani d . 1 1
H H13 0.8444 0.7084 0.3845 0.034 Uiso calc R 1 1
C C14 0.31426(15) 0.78382(9) 0.36540(12) 0.0246(3) Uani d . 1 1
C C15 0.26578(17) 0.86137(10) 0.29652(14) 0.0335(4) Uani d . 1 1
H H15 0.3084 0.8820 0.2312 0.040 Uiso calc R 1 1
C C16 0.15586(17) 0.90856(11) 0.32279(15) 0.0362(4) Uani d . 1 1
H H16 0.1232 0.9613 0.2749 0.043 Uiso calc R 1 1
C C17 0.09268(16) 0.87973(10) 0.41823(14) 0.0319(4) Uani d . 1 1
H H17 0.0173 0.9124 0.4362 0.038 Uiso calc R 1 1
C C18 0.14125(15) 0.80271(10) 0.48685(14) 0.0282(3) Uani d . 1 1
H H18 0.0990 0.7827 0.5528 0.034 Uiso calc R 1 1
C C19 0.25048(15) 0.75439(9) 0.46098(13) 0.0253(3) Uani d . 1 1
H H19 0.2820 0.7013 0.5082 0.030 Uiso calc R 1 1

loop_
_atom_site_aniso_label
_atom_site_aniso_U_11
_atom_site_aniso_U_22
_atom_site_aniso_U_33
_atom_site_aniso_U_12
_atom_site_aniso_U_13
_atom_site_aniso_U_23
O1 0.0325(6) 0.0394(6) 0.0258(5) 0.0046(4) 0.0178(4) -0.0006(4)
N1 0.0247(6) 0.0277(6) 0.0239(5) 0.0032(5) 0.0118(5) 0.0002(4)
N2 0.0281(7) 0.0352(7) 0.0262(6) 0.0094(5) 0.0171(5) 0.0058(5)
C1 0.0214(7) 0.0247(7) 0.0218(6) -0.0030(5) 0.0098(5) -0.0021(5)
C2 0.0230(7) 0.0287(7) 0.0250(6) -0.0044(5) 0.0122(5) -0.0049(5)
C3 0.0298(8) 0.0326(8) 0.0222(6) -0.0068(6) 0.0112(5) -0.0002(6)
C4 0.0298(8) 0.0279(7) 0.0299(7) -0.0031(6) 0.0086(6) 0.0047(6)
C5 0.0258(7) 0.0236(7) 0.0329(7) 0.0014(5) 0.0117(6) -0.0011(6)
C6 0.0265(7) 0.0251(7) 0.0246(6) -0.0029(5) 0.0120(5) -0.0025(5)
C7 0.0225(7) 0.0250(7) 0.0229(6) -0.0002(5) 0.0115(5) -0.0020(5)
C8 0.0250(7) 0.0248(7) 0.0238(6) 0.0054(5) 0.0130(5) 0.0016(5)
C9 0.0269(8) 0.0367(8) 0.0272(7) 0.0016(6) 0.0120(6) -0.0014(6)
C10 0.0355(9) 0.0428(9) 0.0235(7) 0.0085(7) 0.0124(6) 0.0001(6)
C11 0.0452(9) 0.0344(8) 0.0323(7) 0.0119(7) 0.0256(7) 0.0080(6)
C12 0.0353(9) 0.0301(8) 0.0442(8) 0.0019(6) 0.0274(7) 0.0032(6)
C13 0.0286(8) 0.0283(7) 0.0330(7) 0.0018(6) 0.0156(6) -0.0020(6)
C14 0.0225(7) 0.0314(7) 0.0218(6) 0.0029(6) 0.0094(5) -0.0035(5)
C15 0.0356(9) 0.0429(9) 0.0278(7) 0.0102(7) 0.0181(6) 0.0083(6)
C16 0.0359(9) 0.0428(9) 0.0347(8) 0.0160(7) 0.0180(7) 0.0112(7)
C17 0.0266(8) 0.0409(9) 0.0320(7) 0.0093(6) 0.0147(6) 0.0006(6)
C18 0.0254(8) 0.0346(8) 0.0291(7) -0.0012(6) 0.0151(6) -0.0023(6)
C19 0.0248(7) 0.0263(7) 0.0271(7) -0.0004(5) 0.0114(6) -0.0007(5)

loop_
_atom_type_symbol
_atom_type_description
_atom_type_scat_dispersion_real
_atom_type_scat_dispersion_imag
_atom_type_scat_source
C C 0.0033 0.0016 'International Tables Vol C Tables 4.2.6.8 and 6.1.1.4'
H H 0.0000 0.0000 'International Tables Vol C Tables 4.2.6.8 and 6.1.1.4'
N N 0.0061 0.0033 'International Tables Vol C Tables 4.2.6.8 and 6.1.1.4'
O O 0.0106 0.0060 'International Tables Vol C Tables 4.2.6.8 and 6.1.1.4'

loop_
_geom_angle_atom_site_label_1
_geom_angle_atom_site_label_2
_geom_angle_atom_site_label_3
_geom_angle
C2 O1 H1O 101.7(13)
C7 N1 N2 120.53(11)
N1 N2 C14 117.92(10)
N1 N2 H2N 116.2(11)
C14 N2 H2N 119.7(11)
C6 C1 C2 117.62(12)
C6 C1 C7 120.35(11)
C2 C1 C7 122.03(12)
O1 C2 C3 118.34(12)
O1 C2 C1 121.80(12)
C3 C2 C1 119.86(13)
C4 C3 C2 120.79(12)
C4 C3 H3 119.6
C2 C3 H3 119.6
C3 C4 C5 120.54(13)
C3 C4 H4 119.7
C5 C4 H4 119.7
C6 C5 C4 118.98(13)
C6 C5 H5 120.5
C4 C5 H5 120.5
C5 C6 C1 122.19(12)
C5 C6 H6 118.9
C1 C6 H6 118.9
N1 C7 C1 117.18(11)
N1 C7 C8 123.63(12)
C1 C7 C8 119.19(11)
C13 C8 C9 119.42(12)
C13 C8 C7 120.76(12)
C9 C8 C7 119.79(12)
C10 C9 C8 119.73(14)
C10 C9 H9 120.1
C8 C9 H9 120.1
C11 C10 C9 120.41(13)
C11 C10 H10 119.8
C9 C10 H10 119.8
C10 C11 C12 120.21(13)
C10 C11 H11 119.9
C12 C11 H11 119.9
C13 C12 C11 119.65(14)
C13 C12 H12 120.2
C11 C12 H12 120.2
C12 C13 C8 120.53(13)
C12 C13 H13 119.7
C8 C13 H13 119.7
C15 C14 N2 119.55(12)
C15 C14 C19 119.18(12)
N2 C14 C19 121.27(12)
C16 C15 C14 120.26(13)
C16 C15 H15 119.9
C14 C15 H15 119.9
C15 C16 C17 120.74(14)
C15 C16 H16 119.6
C17 C16 H16 119.6
C18 C17 C16 118.93(13)
C18 C17 H17 120.5
C16 C17 H17 120.5
C19 C18 C17 121.03(13)
C19 C18 H18 119.5
C17 C18 H18 119.5
C18 C19 C14 119.87(13)
C18 C19 H19 120.1
C14 C19 H19 120.1

loop_
_geom_bond_atom_site_label_1
_geom_bond_atom_site_label_2
_geom_bond_distance
O1 C2 1.3605(17)
O1 H1O 0.853(9)
N1 C7 1.2935(17)
N1 N2 1.3621(16)
N2 C14 1.3928(17)
N2 H2N 0.886(9)
C1 C6 1.3963(19)
C1 C2 1.4186(17)
C1 C7 1.4734(18)
C2 C3 1.390(2)
C3 C4 1.372(2)
C3 H3 0.9500
C4 C5 1.3917(19)
C4 H4 0.9500
C5 C6 1.3812(19)
C5 H5 0.9500
C6 H6 0.9500
C7 C8 1.4966(17)
C8 C13 1.390(2)
C8 C9 1.3924(19)
C9 C10 1.3920(19)
C9 H9 0.9500
C10 C11 1.376(2)
C10 H10 0.9500
C11 C12 1.386(2)
C11 H11 0.9500
C12 C13 1.3875(19)
C12 H12 0.9500
C13 H13 0.9500
C14 C15 1.391(2)
C14 C19 1.3950(19)
C15 C16 1.382(2)
C15 H15 0.9500
C16 C17 1.387(2)
C16 H16 0.9500
C17 C18 1.383(2)
C17 H17 0.9500
C18 C19 1.3838(19)
C18 H18 0.9500
C19 H19 0.9500

loop_
_geom_hbond_atom_site_label_D
_geom_hbond_atom_site_label_H
_geom_hbond_atom_site_label_A
_geom_hbond_site_symmetry_A
_geom_hbond_distance_DH
_geom_hbond_distance_HA
_geom_hbond_distance_DA
_geom_hbond_angle_DHA
O1 H1O N1 . 0.853(13) 1.763(13) 2.5678(14) 156.6(18)
N2 H2N O1 4_575 0.886(15) 2.427(15) 3.2517(16) 155.0(13)

loop_
_geom_torsion_atom_site_label_1
_geom_torsion_atom_site_label_2
_geom_torsion_atom_site_label_3
_geom_torsion_atom_site_label_4
_geom_torsion
C7 N1 N2 C14 -176.29(12)
C6 C1 C2 O1 -178.88(12)
C7 C1 C2 O1 1.1(2)
C6 C1 C2 C3 1.25(19)
C7 C1 C2 C3 -178.79(12)
O1 C2 C3 C4 178.47(12)
C1 C2 C3 C4 -1.7(2)
C2 C3 C4 C5 1.0(2)
C3 C4 C5 C6 0.1(2)
C4 C5 C6 C1 -0.5(2)
C2 C1 C6 C5 -0.2(2)
C7 C1 C6 C5 179.83(12)
N2 N1 C7 C1 177.56(11)
N2 N1 C7 C8 -1.8(2)
C6 C1 C7 N1 171.04(12)
C2 C1 C7 N1 -8.92(19)
C6 C1 C7 C8 -9.52(19)
C2 C1 C7 C8 170.52(12)
N1 C7 C8 C13 109.69(16)
C1 C7 C8 C13 -69.71(17)
N1 C7 C8 C9 -72.19(18)
C1 C7 C8 C9 108.42(15)
C13 C8 C9 C10 1.7(2)
C7 C8 C9 C10 -176.44(13)
C8 C9 C10 C11 -1.6(2)
C9 C10 C11 C12 -0.2(2)
C10 C11 C12 C13 1.8(2)
C11 C12 C13 C8 -1.7(2)
C9 C8 C13 C12 -0.1(2)
C7 C8 C13 C12 178.04(12)
N1 N2 C14 C15 161.37(13)
N1 N2 C14 C19 -19.38(19)
N2 C14 C15 C16 179.33(14)
C19 C14 C15 C16 0.1(2)
C14 C15 C16 C17 0.3(2)
C15 C16 C17 C18 -0.1(2)
C16 C17 C18 C19 -0.4(2)
C17 C18 C19 C14 0.7(2)
C15 C14 C19 C18 -0.5(2)
N2 C14 C19 C18 -179.78(12)

loop_
_cod_related_entry_id
_cod_related_entry_database
_cod_related_entry_code
1 ChemSpider 30657473
